data_4074574
loop_
_publ_author_name
'Dewhurst, Rian D.'
'Hansen, Andrew R.'
'Hill, Anthony F.'
'Smith, Matthew K.'

_publ_section_title
;
 Templated Synthesis and Intact Coordination of a
 Diorganotriselenane:&#x00A0; [RuCl2(PPh3){\k3-Se,N,N&#x2018;-Se(mtSe)2}]
 (mtSe= selenomethimazolyl)
;
_journal_issue 25
_journal_name_full Organometallics
_journal_page_first 5843
_journal_paper_doi 10.1021/om0608511
_journal_volume 25
_journal_year 2006
_chemical_formula_sum 'C44 H40 N4 P2 Ru S2'
_chemical_formula_weight 851.93
_chemical_name_systematic
; 
 ? 
;
_space_group_IT_number 14
_symmetry_cell_setting monoclinic
_symmetry_space_group_name_Hall '-P 2yab'
_symmetry_space_group_name_H-M 'P 1 21/a 1'
_atom_sites_solution_hydrogens geom
_atom_sites_solution_primary direct
_atom_sites_solution_secondary difmap
_audit_creation_method SHELXL-97
_cell_angle_alpha 90.00
_cell_angle_beta 97.332(1)
_cell_angle_gamma 90.00
_cell_formula_units_Z 4
_cell_length_a 18.5682(6)
_cell_length_b 10.8947(4)
_cell_length_c 19.3594(8)
_cell_measurement_reflns_used 101042
_cell_measurement_temperature 200(2)
_cell_measurement_theta_max 26.37
_cell_measurement_theta_min 2.91
_cell_volume 3884.3(2)
_computing_cell_refinement DENZO-SMN
_computing_data_collection 'Nonius Collect'
_computing_data_reduction 'X -Seed'
_computing_molecular_graphics 'X-Seed / POV-Ray'
_computing_publication_material 'Microsoft Office 2000'
_computing_structure_refinement 'SHELXL-97 (Sheldrick, 1997)'
_computing_structure_solution 'SHELXS-97 (Sheldrick, 1990)'
_diffrn_ambient_temperature 200(2)
_diffrn_measured_fraction_theta_full 0.995
_diffrn_measured_fraction_theta_max 0.995
_diffrn_measurement_device_type CCD
_diffrn_measurement_method ' \f and \w scans with CCD '
_diffrn_radiation_monochromator graphite
_diffrn_radiation_source 'fine-focus sealed tube'
_diffrn_radiation_type MoK\a
_diffrn_radiation_wavelength 0.71073
_diffrn_reflns_av_R_equivalents 0.0922
_diffrn_reflns_av_sigmaI/netI 0.0626
_diffrn_reflns_limit_h_max 22
_diffrn_reflns_limit_h_min -23
_diffrn_reflns_limit_k_max 13
_diffrn_reflns_limit_k_min -12
_diffrn_reflns_limit_l_max 24
_diffrn_reflns_limit_l_min -24
_diffrn_reflns_number 47949
_diffrn_reflns_theta_full 26.39
_diffrn_reflns_theta_max 26.39
_diffrn_reflns_theta_min 2.94
_diffrn_standards_decay_% 0.00
_diffrn_standards_interval_count 0
_diffrn_standards_interval_time 0
_diffrn_standards_number 0
_exptl_absorpt_coefficient_mu 0.632
_exptl_absorpt_correction_T_max 0.970
_exptl_absorpt_correction_T_min 0.915
_exptl_absorpt_correction_type integration
_exptl_absorpt_process_details
;
Gaussian integration (Coppens, 1970)
;
_exptl_crystal_colour orange
_exptl_crystal_density_diffrn 1.457
_exptl_crystal_density_method 'not measured'
_exptl_crystal_description prism
_exptl_crystal_F_000 1752
_exptl_crystal_size_max 0.20
_exptl_crystal_size_mid 0.16
_exptl_crystal_size_min 0.05
_refine_diff_density_max 0.395
_refine_diff_density_min -1.060
_refine_diff_density_rms 0.096
_refine_ls_extinction_method none
_refine_ls_goodness_of_fit_ref 1.011
_refine_ls_hydrogen_treatment constr
_refine_ls_matrix_type full
_refine_ls_number_parameters 480
_refine_ls_number_reflns 7924
_refine_ls_number_restraints 0
_refine_ls_restrained_S_all 1.011
_refine_ls_R_factor_all 0.0660
_refine_ls_R_factor_gt 0.0423
_refine_ls_shift/su_max 0.004
_refine_ls_shift/su_mean 0.000
_refine_ls_structure_factor_coef Fsqd
_refine_ls_weighting_details 'calc w=1/[\s^2^(Fo^2^)+(0.0569P)^2^+1.2950P] where P=(Fo^2^+2Fc^2^)/3'
_refine_ls_weighting_scheme calc
_refine_ls_wR_factor_gt 0.0993
_refine_ls_wR_factor_ref 0.1117
_reflns_number_gt 6022
_reflns_number_total 7924
_reflns_threshold_expression >2sigma(I)
_cod_data_source_file om0608511si20060918_010231.cif
_cod_data_source_block c:matt_new
_cod_original_sg_symbol_H-M P21/a
_cod_database_code 4074574

loop_
_symmetry_equiv_pos_as_xyz
'x, y, z'
'-x+1/2, y+1/2, -z'
'-x, -y, -z'
'x-1/2, -y-1/2, z'

loop_
_atom_site_label
_atom_site_type_symbol
_atom_site_fract_x
_atom_site_fract_y
_atom_site_fract_z
_atom_site_U_iso_or_equiv
_atom_site_adp_type
_atom_site_occupancy
_atom_site_symmetry_multiplicity
_atom_site_calc_flag
_atom_site_refinement_flags
Ru1 Ru 0.403484(13) 0.01396(2) 0.202436(13) 0.02823(9) Uani 1 1 d .
P1 P 0.28860(4) 0.09259(7) 0.19126(4) 0.03018(19) Uani 1 1 d .
P2 P 0.43323(4) 0.01047(7) 0.32175(4) 0.02953(19) Uani 1 1 d .
S111 S 0.36277(4) -0.19729(8) 0.17433(5) 0.0377(2) Uani 1 1 d .
N111 N 0.49462(14) -0.1110(2) 0.19607(14) 0.0356(6) Uani 1 1 d .
C111 C 0.45619(16) -0.2118(3) 0.18001(16) 0.0299(7) Uani 1 1 d .
N112 N 0.49965(15) -0.3106(3) 0.17494(15) 0.0390(7) Uani 1 1 d .
C112 C 0.56589(17) -0.1452(3) 0.20316(18) 0.0394(8) Uani 1 1 d .
H112 H 0.6061 -0.0922 0.2153 0.047 Uiso 1 1 calc R
C113 C 0.57007(17) -0.2669(3) 0.19005(19) 0.0416(8) Uani 1 1 d .
H113 H 0.6133 -0.3138 0.1910 0.050 Uiso 1 1 calc R
C114 C 0.4777(2) -0.4359(3) 0.1595(2) 0.0554(10) Uani 1 1 d .
H11A H 0.4911 -0.4871 0.2007 0.083 Uiso 1 1 calc R
H11B H 0.5020 -0.4664 0.1209 0.083 Uiso 1 1 calc R
H11C H 0.4249 -0.4390 0.1464 0.083 Uiso 1 1 calc R
S211 S 0.47008(4) 0.20495(8) 0.17892(4) 0.0361(2) Uani 1 1 d .
N211 N 0.40565(14) 0.0444(3) 0.09347(14) 0.0340(6) Uani 1 1 d .
C211 C 0.44827(17) 0.1431(3) 0.09688(17) 0.0347(7) Uani 1 1 d .
N212 N 0.46509(14) 0.1733(3) 0.03359(14) 0.0379(6) Uani 1 1 d .
C212 C 0.39410(19) 0.0099(3) 0.02477(18) 0.0382(8) Uani 1 1 d .
H212 H 0.3652 -0.0574 0.0065 0.046 Uiso 1 1 calc R
C213 C 0.43077(18) 0.0881(4) -0.01268(18) 0.0440(9) Uani 1 1 d .
H213 H 0.4326 0.0850 -0.0615 0.053 Uiso 1 1 calc R
C214 C 0.5118(2) 0.2733(4) 0.0170(2) 0.0501(10) Uani 1 1 d .
H21A H 0.4818 0.3428 -0.0016 0.075 Uiso 1 1 calc R
H21B H 0.5420 0.2457 -0.0180 0.075 Uiso 1 1 calc R
H21C H 0.5430 0.2988 0.0592 0.075 Uiso 1 1 calc R
C311 C 0.22503(17) 0.0350(3) 0.25015(17) 0.0343(7) Uani 1 1 d .
C312 C 0.16267(18) 0.0987(3) 0.2629(2) 0.0455(9) Uani 1 1 d .
H312 H 0.1505 0.1740 0.2396 0.055 Uiso 1 1 calc R
C313 C 0.1185(2) 0.0525(4) 0.3095(2) 0.0569(11) Uani 1 1 d .
H313 H 0.0768 0.0973 0.3185 0.068 Uiso 1 1 calc R
C314 C 0.1346(2) -0.0582(4) 0.3426(2) 0.0583(11) Uani 1 1 d .
H314 H 0.1040 -0.0897 0.3742 0.070 Uiso 1 1 calc R
C315 C 0.1950(2) -0.1225(4) 0.3298(2) 0.0519(10) Uani 1 1 d .
H315 H 0.2061 -0.1989 0.3524 0.062 Uiso 1 1 calc R
C316 C 0.24042(18) -0.0764(3) 0.28376(18) 0.0399(8) Uani 1 1 d .
H316 H 0.2822 -0.1216 0.2753 0.048 Uiso 1 1 calc R
C321 C 0.23987(16) 0.0442(3) 0.10664(17) 0.0334(7) Uani 1 1 d .
C322 C 0.23792(17) 0.1157(3) 0.04642(18) 0.0385(8) Uani 1 1 d .
H322 H 0.2592 0.1951 0.0491 0.046 Uiso 1 1 calc R
C323 C 0.20526(19) 0.0719(4) -0.01684(19) 0.0462(9) Uani 1 1 d .
H323 H 0.2031 0.1223 -0.0571 0.055 Uiso 1 1 calc R
C324 C 0.17579(19) -0.0444(4) -0.0221(2) 0.0488(9) Uani 1 1 d .
H324 H 0.1540 -0.0742 -0.0660 0.059 Uiso 1 1 calc R
C325 C 0.17790(18) -0.1174(4) 0.0361(2) 0.0457(9) Uani 1 1 d .
H325 H 0.1577 -0.1976 0.0326 0.055 Uiso 1 1 calc R
C326 C 0.20984(16) -0.0729(3) 0.10029(18) 0.0354(7) Uani 1 1 d .
H326 H 0.2111 -0.1235 0.1404 0.043 Uiso 1 1 calc R
C331 C 0.27111(16) 0.2589(3) 0.19142(17) 0.0333(7) Uani 1 1 d .
C332 C 0.32141(17) 0.3356(3) 0.22934(18) 0.0374(8) Uani 1 1 d .
H332 H 0.3639 0.3015 0.2547 0.045 Uiso 1 1 calc R
C333 C 0.31008(19) 0.4618(3) 0.2306(2) 0.0451(9) Uani 1 1 d .
H333 H 0.3444 0.5130 0.2574 0.054 Uiso 1 1 calc R
C334 C 0.2491(2) 0.5133(3) 0.1929(2) 0.0488(10) Uani 1 1 d .
H334 H 0.2423 0.5997 0.1924 0.059 Uiso 1 1 calc R
C335 C 0.1980(2) 0.4373(4) 0.15585(19) 0.0485(9) Uani 1 1 d .
H335 H 0.1553 0.4716 0.1310 0.058 Uiso 1 1 calc R
C336 C 0.20913(18) 0.3115(3) 0.15497(18) 0.0417(8) Uani 1 1 d .
H336 H 0.1740 0.2603 0.1292 0.050 Uiso 1 1 calc R
C411 C 0.41164(17) 0.1470(3) 0.37206(17) 0.0340(7) Uani 1 1 d .
C412 C 0.33959(19) 0.1706(3) 0.37941(18) 0.0428(8) Uani 1 1 d .
H412 H 0.3028 0.1182 0.3572 0.051 Uiso 1 1 calc R
C413 C 0.3202(2) 0.2684(4) 0.4182(2) 0.0494(9) Uani 1 1 d .
H413 H 0.2705 0.2824 0.4228 0.059 Uiso 1 1 calc R
C414 C 0.3723(2) 0.3454(4) 0.4500(2) 0.0590(11) Uani 1 1 d .
H414 H 0.3590 0.4129 0.4768 0.071 Uiso 1 1 calc R
C415 C 0.4435(3) 0.3246(4) 0.4431(3) 0.0688(13) Uani 1 1 d .
H415 H 0.4798 0.3785 0.4648 0.083 Uiso 1 1 calc R
C416 C 0.4635(2) 0.2256(3) 0.4048(2) 0.0533(10) Uani 1 1 d .
H416 H 0.5133 0.2117 0.4010 0.064 Uiso 1 1 calc R
C421 C 0.53298(17) -0.0019(3) 0.34680(17) 0.0322(7) Uani 1 1 d .
C422 C 0.56410(17) -0.0886(3) 0.39429(17) 0.0359(7) Uani 1 1 d .
H422 H 0.5337 -0.1421 0.4164 0.043 Uiso 1 1 calc R
C423 C 0.63929(18) -0.0981(3) 0.40980(18) 0.0421(8) Uani 1 1 d .
H423 H 0.6598 -0.1584 0.4419 0.051 Uiso 1 1 calc R
C424 C 0.68403(19) -0.0200(3) 0.37859(19) 0.0418(8) Uani 1 1 d .
H424 H 0.7353 -0.0273 0.3886 0.050 Uiso 1 1 calc R
C425 C 0.65389(18) 0.0687(3) 0.33285(18) 0.0410(8) Uani 1 1 d .
H425 H 0.6844 0.1241 0.3122 0.049 Uiso 1 1 calc R
C426 C 0.57913(17) 0.0769(3) 0.31714(18) 0.0384(8) Uani 1 1 d .
H426 H 0.5590 0.1378 0.2853 0.046 Uiso 1 1 calc R
C431 C 0.40293(16) -0.1124(3) 0.37696(17) 0.0331(7) Uani 1 1 d .
C432 C 0.4035(2) -0.2329(3) 0.35336(18) 0.0448(8) Uani 1 1 d .
H432 H 0.4174 -0.2497 0.3087 0.054 Uiso 1 1 calc R
C433 C 0.3839(2) -0.3293(4) 0.3947(2) 0.0548(10) Uani 1 1 d .
H433 H 0.3854 -0.4115 0.3786 0.066 Uiso 1 1 calc R
C434 C 0.3628(2) -0.3055(4) 0.4581(2) 0.0531(10) Uani 1 1 d .
H434 H 0.3480 -0.3711 0.4854 0.064 Uiso 1 1 calc R
C435 C 0.3626(2) -0.1878(4) 0.4828(2) 0.0534(10) Uani 1 1 d .
H435 H 0.3488 -0.1718 0.5275 0.064 Uiso 1 1 calc R
C436 C 0.38254(19) -0.0924(3) 0.44229(19) 0.0431(8) Uani 1 1 d .
H436 H 0.3823 -0.0109 0.4597 0.052 Uiso 1 1 calc R

loop_
_atom_site_aniso_label
_atom_site_aniso_U_11
_atom_site_aniso_U_22
_atom_site_aniso_U_33
_atom_site_aniso_U_23
_atom_site_aniso_U_13
_atom_site_aniso_U_12
Ru1 0.02901(15) 0.02818(15) 0.02694(15) 0.00042(10) 0.00135(10) -0.00053(9)
P1 0.0296(4) 0.0292(4) 0.0312(5) 0.0008(3) 0.0017(3) -0.0005(3)
P2 0.0316(4) 0.0296(4) 0.0271(4) 0.0006(3) 0.0025(3) 0.0005(3)
S111 0.0332(4) 0.0331(5) 0.0457(5) -0.0030(4) 0.0011(3) -0.0013(3)
N111 0.0390(15) 0.0332(15) 0.0344(16) -0.0009(12) 0.0039(12) 0.0015(11)
C111 0.0335(16) 0.0290(17) 0.0263(16) -0.0006(13) 0.0008(12) 0.0027(12)
N112 0.0419(16) 0.0337(16) 0.0417(17) -0.0023(13) 0.0071(12) 0.0036(12)
C112 0.0301(17) 0.053(2) 0.036(2) -0.0034(16) 0.0059(14) -0.0053(14)
C113 0.0293(17) 0.048(2) 0.047(2) -0.0021(17) 0.0049(14) 0.0055(14)
C114 0.063(2) 0.034(2) 0.070(3) -0.008(2) 0.012(2) 0.0016(17)
S211 0.0394(4) 0.0355(5) 0.0330(5) 0.0007(4) 0.0025(3) -0.0048(3)
N211 0.0327(14) 0.0389(16) 0.0298(15) 0.0021(12) 0.0016(11) 0.0002(11)
C211 0.0341(17) 0.0371(19) 0.0331(18) 0.0011(14) 0.0047(14) 0.0022(13)
N212 0.0382(15) 0.0430(17) 0.0326(16) 0.0077(13) 0.0050(12) 0.0013(12)
C212 0.0397(19) 0.042(2) 0.0319(19) -0.0067(15) 0.0020(14) 0.0036(14)
C213 0.044(2) 0.058(2) 0.0299(19) -0.0028(17) 0.0042(15) 0.0064(17)
C214 0.050(2) 0.054(2) 0.048(2) 0.0165(19) 0.0114(17) -0.0026(17)
C311 0.0342(17) 0.0384(19) 0.0301(18) -0.0024(14) 0.0029(13) -0.0032(13)
C312 0.045(2) 0.043(2) 0.050(2) -0.0012(17) 0.0117(16) -0.0023(15)
C313 0.050(2) 0.064(3) 0.061(3) -0.005(2) 0.0227(19) -0.0032(19)
C314 0.055(2) 0.069(3) 0.055(3) 0.004(2) 0.023(2) -0.014(2)
C315 0.057(2) 0.056(2) 0.042(2) 0.0115(18) 0.0034(18) -0.0120(19)
C316 0.0390(18) 0.045(2) 0.035(2) 0.0039(16) 0.0022(14) -0.0044(15)
C321 0.0304(16) 0.0368(18) 0.0323(18) -0.0007(14) 0.0010(13) 0.0001(13)
C322 0.0385(18) 0.0385(19) 0.039(2) 0.0022(15) 0.0049(14) 0.0024(14)
C323 0.051(2) 0.053(2) 0.034(2) 0.0027(17) 0.0006(16) 0.0116(18)
C324 0.042(2) 0.059(3) 0.042(2) -0.0114(19) -0.0088(16) 0.0039(17)
C325 0.0365(19) 0.047(2) 0.052(2) -0.0099(18) -0.0011(16) -0.0064(15)
C326 0.0313(16) 0.0376(18) 0.0368(19) -0.0004(15) 0.0017(13) -0.0036(13)
C331 0.0359(17) 0.0333(18) 0.0310(18) 0.0023(14) 0.0060(13) 0.0019(13)
C332 0.0369(18) 0.0372(19) 0.039(2) 0.0005(15) 0.0077(14) -0.0014(14)
C333 0.047(2) 0.039(2) 0.052(2) -0.0067(17) 0.0170(17) -0.0055(16)
C334 0.067(3) 0.034(2) 0.048(2) 0.0030(17) 0.020(2) 0.0067(17)
C335 0.055(2) 0.052(2) 0.039(2) 0.0083(18) 0.0084(17) 0.0260(18)
C336 0.044(2) 0.044(2) 0.036(2) -0.0020(16) 0.0021(15) 0.0090(15)
C411 0.0449(19) 0.0273(17) 0.0296(18) 0.0043(13) 0.0042(14) 0.0044(13)
C412 0.0425(19) 0.050(2) 0.035(2) -0.0042(16) -0.0009(15) 0.0123(16)
C413 0.054(2) 0.053(2) 0.042(2) 0.0034(18) 0.0078(17) 0.0210(18)
C414 0.085(3) 0.036(2) 0.058(3) -0.0053(19) 0.014(2) 0.017(2)
C415 0.075(3) 0.040(2) 0.092(4) -0.029(2) 0.012(3) -0.009(2)
C416 0.050(2) 0.039(2) 0.071(3) -0.016(2) 0.0107(19) -0.0044(17)
C421 0.0334(17) 0.0351(18) 0.0273(17) -0.0030(13) 0.0002(13) 0.0015(12)
C422 0.0374(18) 0.0382(19) 0.0315(18) -0.0002(15) 0.0023(13) 0.0027(14)
C423 0.043(2) 0.042(2) 0.039(2) 0.0013(16) -0.0026(15) 0.0114(15)
C424 0.0339(18) 0.049(2) 0.041(2) -0.0053(17) -0.0007(15) 0.0026(15)
C425 0.0407(19) 0.045(2) 0.038(2) -0.0035(16) 0.0042(15) -0.0052(15)
C426 0.0374(18) 0.042(2) 0.0345(19) 0.0026(15) -0.0003(14) -0.0012(14)
C431 0.0323(16) 0.0358(18) 0.0294(17) 0.0018(14) -0.0026(13) 0.0001(13)
C432 0.065(2) 0.038(2) 0.0307(19) -0.0009(15) 0.0028(16) -0.0012(17)
C433 0.087(3) 0.033(2) 0.043(2) 0.0015(17) -0.001(2) -0.0093(19)
C434 0.072(3) 0.045(2) 0.042(2) 0.0079(18) 0.0071(19) -0.0174(19)
C435 0.070(3) 0.051(2) 0.043(2) 0.0037(18) 0.0224(19) -0.0079(19)
C436 0.055(2) 0.036(2) 0.039(2) -0.0008(16) 0.0095(16) -0.0005(15)

loop_
_atom_type_symbol
_atom_type_description
_atom_type_scat_dispersion_real
_atom_type_scat_dispersion_imag
_atom_type_scat_source
C C 0.0033 0.0016 'International Tables Vol C Tables 4.2.6.8 and 6.1.1.4'
H H 0.0000 0.0000 'International Tables Vol C Tables 4.2.6.8 and 6.1.1.4'
N N 0.0061 0.0033 'International Tables Vol C Tables 4.2.6.8 and 6.1.1.4'
P P 0.1023 0.0942 'International Tables Vol C Tables 4.2.6.8 and 6.1.1.4'
S S 0.1246 0.1234 'International Tables Vol C Tables 4.2.6.8 and 6.1.1.4'
Ru Ru -1.2594 0.8363 'International Tables Vol C Tables 4.2.6.8 and 6.1.1.4'

loop_
_exptl_crystal_face_index_h
_exptl_crystal_face_index_k
_exptl_crystal_face_index_l
_exptl_crystal_face_perp_dist
0 0 1 0.010
0 0 -1 0.040
-1 -1 0 0.060
1 1 0 0.100
-1 1 0 0.100
1 0 0 0.060
-1 0 0 0.080
1 -1 0 0.050

loop_
_geom_angle_atom_site_label_1
_geom_angle_atom_site_label_2
_geom_angle_atom_site_label_3
_geom_angle
N211 Ru1 N111 85.93(10)
N211 Ru1 P1 89.04(7)
N111 Ru1 P1 161.49(7)
N211 Ru1 P2 163.23(7)
N111 Ru1 P2 87.60(7)
P1 Ru1 P2 101.69(3)
N211 Ru1 S111 88.34(8)
N111 Ru1 S111 67.90(7)
P1 Ru1 S111 94.18(3)
P2 Ru1 S111 103.51(3)
N211 Ru1 S211 67.57(8)
N111 Ru1 S211 95.95(7)
P1 Ru1 S211 98.56(3)
P2 Ru1 S211 97.80(3)
S111 Ru1 S211 152.36(3)
C331 P1 C321 102.48(15)
C331 P1 C311 101.87(15)
C321 P1 C311 99.85(14)
C331 P1 Ru1 122.14(10)
C321 P1 Ru1 108.87(10)
C311 P1 Ru1 118.42(11)
C431 P2 C411 100.14(15)
C431 P2 C421 99.42(14)
C411 P2 C421 101.34(14)
C431 P2 Ru1 122.72(11)
C411 P2 Ru1 118.28(10)
C421 P2 Ru1 111.46(11)
C111 S111 Ru1 78.12(10)
C111 N111 C112 106.5(3)
C111 N111 Ru1 97.56(19)
C112 N111 Ru1 155.7(2)
N111 C111 N112 111.6(3)
N111 C111 S111 116.4(2)
N112 C111 S111 131.9(2)
C111 N112 C113 105.4(3)
C111 N112 C114 127.6(3)
C113 N112 C114 127.0(3)
C113 C112 N111 109.1(3)
C112 C113 N112 107.5(3)
C211 S211 Ru1 77.21(11)
C211 N211 C212 106.7(3)
C211 N211 Ru1 99.3(2)
C212 N211 Ru1 153.2(2)
N211 C211 N212 111.0(3)
N211 C211 S211 115.4(2)
N212 C211 S211 133.6(3)
C211 N212 C213 106.5(3)
C211 N212 C214 126.9(3)
C213 N212 C214 126.6(3)
C213 C212 N211 108.6(3)
C212 C213 N212 107.2(3)
C316 C311 C312 118.4(3)
C316 C311 P1 118.3(2)
C312 C311 P1 123.3(3)
C313 C312 C311 120.4(4)
C312 C313 C314 120.5(4)
C315 C314 C313 119.7(3)
C314 C315 C316 120.4(4)
C311 C316 C315 120.5(3)
C326 C321 C322 118.0(3)
C326 C321 P1 119.1(2)
C322 C321 P1 122.6(3)
C323 C322 C321 120.6(3)
C322 C323 C324 120.6(3)
C325 C324 C323 120.0(3)
C324 C325 C326 119.6(3)
C325 C326 C321 121.2(3)
C332 C331 C336 118.4(3)
C332 C331 P1 119.1(2)
C336 C331 P1 122.6(3)
C333 C332 C331 120.7(3)
C332 C333 C334 120.4(4)
C335 C334 C333 119.3(3)
C336 C335 C334 120.2(3)
C335 C336 C331 121.0(3)
C416 C411 C412 117.6(3)
C416 C411 P2 123.7(3)
C412 C411 P2 118.7(3)
C413 C412 C411 121.5(4)
C412 C413 C414 120.1(4)
C415 C414 C413 119.5(4)
C414 C415 C416 120.7(4)
C411 C416 C415 120.6(4)
C426 C421 C422 117.8(3)
C426 C421 P2 119.6(2)
C422 C421 P2 122.5(2)
C421 C422 C423 120.8(3)
C424 C423 C422 120.1(3)
C423 C424 C425 119.7(3)
C424 C425 C426 119.9(3)
C425 C426 C421 121.6(3)
C436 C431 C432 117.7(3)
C436 C431 P2 123.7(3)
C432 C431 P2 118.6(3)
C431 C432 C433 120.5(3)
C434 C433 C432 120.0(4)
C433 C434 C435 120.5(4)
C434 C435 C436 119.6(4)
C431 C436 C435 121.7(3)

loop_
_geom_bond_atom_site_label_1
_geom_bond_atom_site_label_2
_geom_bond_distance
Ru1 N211 2.141(3)
Ru1 N111 2.187(3)
Ru1 P1 2.2833(8)
Ru1 P2 2.3057(9)
Ru1 S111 2.4615(9)
Ru1 S211 2.4918(8)
P1 C331 1.840(3)
P1 C321 1.844(3)
P1 C311 1.852(3)
P2 C431 1.845(3)
P2 C411 1.850(3)
P2 C421 1.859(3)
S111 C111 1.731(3)
N111 C111 1.325(4)
N111 C112 1.365(4)
C111 N112 1.357(4)
N112 C113 1.387(4)
N112 C114 1.444(4)
C112 C113 1.354(5)
S211 C211 1.725(3)
N211 C211 1.332(4)
N211 C212 1.372(4)
C211 N212 1.343(4)
N212 C213 1.387(4)
N212 C214 1.453(4)
C212 C213 1.357(5)
C311 C316 1.390(5)
C311 C312 1.398(5)
C312 C313 1.388(5)
C313 C314 1.381(6)
C314 C315 1.372(6)
C315 C316 1.396(5)
C321 C326 1.392(5)
C321 C322 1.399(5)
C322 C323 1.381(5)
C323 C324 1.378(6)
C324 C325 1.377(5)
C325 C326 1.393(5)
C331 C332 1.391(4)
C331 C336 1.394(4)
C332 C333 1.392(5)
C333 C334 1.385(5)
C334 C335 1.387(6)
C335 C336 1.387(5)
C411 C416 1.380(5)
C411 C412 1.387(5)
C412 C413 1.377(5)
C413 C414 1.366(6)
C414 C415 1.366(6)
C415 C416 1.386(5)
C421 C426 1.388(5)
C421 C422 1.391(4)
C422 C423 1.394(4)
C423 C424 1.381(5)
C424 C425 1.380(5)
C425 C426 1.385(4)
C431 C436 1.383(5)
C431 C432 1.390(5)
C432 C433 1.397(5)
C433 C434 1.359(5)
C434 C435 1.369(5)
C435 C436 1.381(5)
